data_4075975
loop_
_publ_author_name
'Ogawa, Kohei'
'Kitagawa, Toshikazu'
'Ishida, Shintaro'
'Komatsu, Koichi'

_publ_section_title
;
 Synthesis and Structure of a New Tetrakis(pentafluorophenyl)borate Salt
 of the Silver(I) Cation with Novel Trigonal Planar Tris(benzene)
 Coordination
;
_journal_issue 20
_journal_name_full Organometallics
_journal_page_first 4842
_journal_paper_doi 10.1021/om050388c
_journal_volume 24
_journal_year 2005
_chemical_formula_moiety 'C18 H18 Ag, C24 B F20'
_chemical_formula_sum 'C42 H18 Ag B F20'
_chemical_formula_weight 1021.24
_chemical_name_systematic
; 
 ? 
;
_space_group_IT_number 15
_symmetry_cell_setting monoclinic
_symmetry_space_group_name_Hall '-C 2yc'
_symmetry_space_group_name_H-M 'C 1 2/c 1'
_atom_sites_solution_hydrogens geom
_atom_sites_solution_primary direct
_atom_sites_solution_secondary difmap
_audit_creation_date ' Sep 27 2004 '
_audit_creation_method SHELXL-97
_cell_angle_alpha 90.00
_cell_angle_beta 113.694(3)
_cell_angle_gamma 90.00
_cell_formula_units_Z 8
_cell_length_a 30.205(5)
_cell_length_b 11.0645(19)
_cell_length_c 23.910(4)
_cell_measurement_temperature 100(2)
_cell_volume 7317(2)
_computing_cell_refinement 'Bruker SMART'
_computing_data_collection 'Bruker SMART'
_computing_data_reduction 'Bruker SHELXTL'
_computing_molecular_graphics 'Bruker SHELXTL'
_computing_publication_material 'Bruker SHELXTL'
_computing_structure_refinement 'SHELXL-97 (Sheldrick, 1997)'
_computing_structure_solution 'SHELXS-97 (Sheldrick, 1990)'
_diffrn_ambient_temperature 100(2)
_diffrn_measured_fraction_theta_full 1.000
_diffrn_measured_fraction_theta_max 1.000
_diffrn_measurement_device_type 'CCD area detector'
_diffrn_measurement_method 'phi and omega scans'
_diffrn_radiation_monochromator graphite
_diffrn_radiation_source 'fine-focus sealed tube'
_diffrn_radiation_type MoK\a
_diffrn_radiation_wavelength 0.71073
_diffrn_reflns_av_R_equivalents 0.0485
_diffrn_reflns_av_sigmaI/netI 0.0551
_diffrn_reflns_limit_h_max 35
_diffrn_reflns_limit_h_min -33
_diffrn_reflns_limit_k_max 10
_diffrn_reflns_limit_k_min -13
_diffrn_reflns_limit_l_max 28
_diffrn_reflns_limit_l_min -27
_diffrn_reflns_number 18648
_diffrn_reflns_theta_full 25.00
_diffrn_reflns_theta_max 25.00
_diffrn_reflns_theta_min 1.47
_exptl_absorpt_coefficient_mu 0.688
_exptl_absorpt_correction_T_max 0.8747
_exptl_absorpt_correction_T_min 0.8747
_exptl_absorpt_correction_type none
_exptl_crystal_density_diffrn 1.854
_exptl_crystal_density_method 'not measured'
_exptl_crystal_F_000 4016
_exptl_crystal_size_max 0.20
_exptl_crystal_size_mid 0.20
_exptl_crystal_size_min 0.20
_refine_diff_density_max 2.695
_refine_diff_density_min -3.926
_refine_diff_density_rms 0.115
_refine_ls_extinction_method none
_refine_ls_goodness_of_fit_ref 1.031
_refine_ls_hydrogen_treatment mixed
_refine_ls_matrix_type full
_refine_ls_number_parameters 631
_refine_ls_number_reflns 6444
_refine_ls_number_restraints 0
_refine_ls_restrained_S_all 1.031
_refine_ls_R_factor_all 0.0918
_refine_ls_R_factor_gt 0.0714
_refine_ls_shift/su_max 0.012
_refine_ls_shift/su_mean 0.001
_refine_ls_structure_factor_coef Fsqd
_refine_ls_weighting_details 'calc w=1/[\s^2^(Fo^2^)+(0.0115P)^2^+127.6169P] where P=(Fo^2^+2Fc^2^)/3'
_refine_ls_weighting_scheme calc
_refine_ls_wR_factor_gt 0.1324
_refine_ls_wR_factor_ref 0.1429
_reflns_number_gt 4988
_reflns_number_total 6444
_reflns_threshold_expression >2sigma(I)
_cod_data_source_file om050388csi20050719_035904.cif
_cod_data_source_block 1
_cod_depositor_comments
;
The following automatic conversions were performed:

'_symmetry_cell_setting' value 'Monoclinic' changed to 'monoclinic'
according to /home/saulius/struct/CIF-dictionaries/cif_core.dic
dictionary named 'cif_core.dic' version 2.4.1 from 2010-06-29.

Automatic conversion script
Id: cif_fix_values 1715 2011-07-08 13:25:40Z adriana 
;
_cod_original_sg_symbol_H-M C2/c
_cod_database_code 4075975

loop_
_symmetry_equiv_pos_as_xyz
'x, y, z'
'-x, y, -z+1/2'
'x+1/2, y+1/2, z'
'-x+1/2, y+1/2, -z+1/2'
'-x, -y, -z'
'x, -y, z-1/2'
'-x+1/2, -y+1/2, -z'
'x+1/2, -y+1/2, z-1/2'

loop_
_atom_site_label
_atom_site_type_symbol
_atom_site_fract_x
_atom_site_fract_y
_atom_site_fract_z
_atom_site_U_iso_or_equiv
_atom_site_adp_type
_atom_site_occupancy
_atom_site_symmetry_multiplicity
_atom_site_calc_flag
Ag1 Ag 0.65552(2) 0.94137(6) 0.32999(5) 0.0983(4) Uani 1 1 d
F15 F 0.63538(11) -0.0182(3) 0.47161(14) 0.0237(7) Uani 1 1 d
F2 F 0.50898(11) 0.2182(3) 0.32198(14) 0.0269(7) Uani 1 1 d
F18 F 0.82177(10) 0.0192(3) 0.66722(15) 0.0268(7) Uani 1 1 d
F10 F 0.51909(10) 0.1966(3) 0.52474(14) 0.0269(8) Uani 1 1 d
F6 F 0.67485(10) 0.3497(3) 0.64733(14) 0.0252(7) Uani 1 1 d
F17 F 0.76313(11) 0.0276(3) 0.72926(14) 0.0290(8) Uani 1 1 d
F9 F 0.47994(11) 0.3609(3) 0.57341(15) 0.0313(8) Uani 1 1 d
F1 F 0.54128(10) 0.0867(3) 0.42335(14) 0.0234(7) Uani 1 1 d
F20 F 0.69721(10) 0.1753(3) 0.49376(14) 0.0239(7) Uani 1 1 d
F4 F 0.62154(11) 0.5238(3) 0.42070(15) 0.0280(8) Uani 1 1 d
F19 F 0.78651(11) 0.0947(3) 0.54873(15) 0.0270(8) Uani 1 1 d
F5 F 0.65540(10) 0.3935(3) 0.52336(14) 0.0239(7) Uani 1 1 d
F14 F 0.62342(12) -0.2546(3) 0.47565(15) 0.0305(8) Uani 1 1 d
F7 F 0.63461(12) 0.5167(3) 0.69020(15) 0.0328(8) Uani 1 1 d
F3 F 0.54809(11) 0.4378(3) 0.31879(14) 0.0285(8) Uani 1 1 d
F11 F 0.56734(11) 0.0369(3) 0.61790(14) 0.0264(7) Uani 1 1 d
F16 F 0.67192(11) 0.1024(3) 0.67428(13) 0.0251(7) Uani 1 1 d
F12 F 0.55292(11) -0.1986(3) 0.61715(15) 0.0310(8) Uani 1 1 d
F8 F 0.53719(12) 0.5254(3) 0.65533(16) 0.0339(8) Uani 1 1 d
F13 F 0.58365(12) -0.3497(3) 0.55100(16) 0.0334(8) Uani 1 1 d
C36 C 0.61461(18) -0.0585(5) 0.5092(2) 0.0199(12) Uani 1 1 d
C30 C 0.54953(19) 0.2721(5) 0.5674(2) 0.0206(12) Uani 1 1 d
C20 C 0.56308(18) 0.1943(5) 0.4258(2) 0.0190(12) Uani 1 1 d
C32 C 0.58124(18) -0.0295(5) 0.5805(2) 0.0210(12) Uani 1 1 d
C42 C 0.71132(19) 0.1403(5) 0.5526(2) 0.0175(11) Uani 1 1 d
C41 C 0.75829(18) 0.0988(5) 0.5802(2) 0.0190(12) Uani 1 1 d
C13 C 0.6972(2) 1.1302(5) 0.3614(3) 0.0269(13) Uani 1 1 d
H13 H 0.715(2) 1.109(6) 0.402(3) 0.033 Uiso 1 1 d
C21 C 0.54521(19) 0.2613(5) 0.3723(2) 0.0207(12) Uani 1 1 d
C26 C 0.62599(18) 0.3462(5) 0.6268(2) 0.0210(12) Uani 1 1 d
C25 C 0.59901(18) 0.2606(5) 0.5843(2) 0.0185(11) Uani 1 1 d
C27 C 0.60608(19) 0.4352(5) 0.6497(2) 0.0214(12) Uani 1 1 d
C38 C 0.69971(19) 0.1054(5) 0.6412(3) 0.0205(12) Uani 1 1 d
C33 C 0.57426(19) -0.1530(5) 0.5824(2) 0.0222(12) Uani 1 1 d
C35 C 0.60915(19) -0.1815(5) 0.5103(2) 0.0208(12) Uani 1 1 d
C31 C 0.60171(18) 0.0242(5) 0.5440(2) 0.0182(11) Uani 1 1 d
C37 C 0.67913(18) 0.1448(5) 0.5811(2) 0.0184(11) Uani 1 1 d
C29 C 0.52810(19) 0.3571(5) 0.5907(2) 0.0232(12) Uani 1 1 d
C24 C 0.61893(18) 0.3456(5) 0.4741(3) 0.0211(12) Uani 1 1 d
C4 C 0.5584(2) 0.7381(6) 0.3170(3) 0.0269(13) Uani 1 1 d
H4 H 0.552(2) 0.674(6) 0.341(3) 0.033 Uiso 1 1 d
C14 C 0.7121(2) 1.1083(5) 0.3140(3) 0.0282(14) Uani 1 1 d
H14 H 0.743(2) 1.062(6) 0.326(3) 0.034 Uiso 1 1 d
C22 C 0.56451(19) 0.3726(5) 0.3703(2) 0.0216(12) Uani 1 1 d
C2 C 0.5609(2) 0.9505(6) 0.3010(3) 0.0276(13) Uani 1 1 d
H2 H 0.554(2) 1.032(6) 0.307(3) 0.033 Uiso 1 1 d
C23 C 0.60212(19) 0.4150(5) 0.4221(3) 0.0212(12) Uani 1 1 d
C40 C 0.77635(18) 0.0603(5) 0.6397(3) 0.0211(12) Uani 1 1 d
C19 C 0.60095(18) 0.2325(5) 0.4792(2) 0.0199(12) Uani 1 1 d
C3 C 0.5530(2) 0.8550(6) 0.3330(3) 0.0299(14) Uani 1 1 d
H3 H 0.543(2) 0.870(6) 0.363(3) 0.036 Uiso 1 1 d
C17 C 0.6273(2) 1.2355(5) 0.2913(3) 0.0271(13) Uani 1 1 d
H17 H 0.599(2) 1.277(6) 0.286(3) 0.033 Uiso 1 1 d
C28 C 0.5567(2) 0.4410(5) 0.6324(3) 0.0230(12) Uani 1 1 d
C5 C 0.5728(2) 0.7158(6) 0.2699(3) 0.0280(14) Uani 1 1 d
H5 H 0.577(2) 0.639(6) 0.262(3) 0.034 Uiso 1 1 d
C39 C 0.74642(19) 0.0646(5) 0.6710(2) 0.0225(12) Uani 1 1 d
C34 C 0.58901(19) -0.2299(5) 0.5478(3) 0.0240(13) Uani 1 1 d
C1 C 0.5751(2) 0.9287(6) 0.2530(3) 0.0271(13) Uani 1 1 d
H1 H 0.576(2) 0.992(6) 0.228(3) 0.033 Uiso 1 1 d
C16 C 0.6426(2) 1.2151(5) 0.2452(3) 0.0307(15) Uani 1 1 d
H16 H 0.624(2) 1.246(6) 0.206(3) 0.037 Uiso 1 1 d
C12 C 0.7229(2) 0.8233(6) 0.4323(3) 0.0381(17) Uani 1 1 d
H12 H 0.710(2) 0.832(6) 0.462(3) 0.045 Uiso 1 1 d
C9 C 0.7598(3) 0.8023(7) 0.3443(4) 0.052(2) Uani 1 1 d
H9 H 0.770(3) 0.796(7) 0.313(4) 0.063 Uiso 1 1 d
C18 C 0.6542(2) 1.1927(5) 0.3494(3) 0.0224(12) Uani 1 1 d
H18 H 0.645(2) 1.202(5) 0.381(3) 0.027 Uiso 1 1 d
C10 C 0.7853(3) 0.8612(7) 0.3985(4) 0.0448(19) Uani 1 1 d
H10 H 0.816(3) 0.893(7) 0.405(3) 0.054 Uiso 1 1 d
C7 C 0.6965(3) 0.7609(6) 0.3797(4) 0.0434(19) Uani 1 1 d
H7 H 0.667(3) 0.718(7) 0.364(3) 0.052 Uiso 1 1 d
C6 C 0.5814(2) 0.8101(6) 0.2376(3) 0.0269(13) Uani 1 1 d
H6 H 0.588(2) 0.796(6) 0.201(3) 0.032 Uiso 1 1 d
C11 C 0.7670(2) 0.8724(6) 0.4417(3) 0.0389(17) Uani 1 1 d
H11 H 0.786(2) 0.914(6) 0.478(3) 0.047 Uiso 1 1 d
C15 C 0.6844(2) 1.1501(6) 0.2567(3) 0.0324(15) Uani 1 1 d
H15 H 0.693(2) 1.134(6) 0.223(3) 0.039 Uiso 1 1 d
C8 C 0.7148(3) 0.7511(7) 0.3347(4) 0.056(2) Uani 1 1 d
H8 H 0.696(3) 0.708(7) 0.298(4) 0.067 Uiso 1 1 d
B1 B 0.6197(2) 0.1665(6) 0.5466(3) 0.0201(13) Uani 1 1 d

loop_
_atom_site_aniso_label
_atom_site_aniso_U_11
_atom_site_aniso_U_22
_atom_site_aniso_U_33
_atom_site_aniso_U_23
_atom_site_aniso_U_13
_atom_site_aniso_U_12
Ag1 0.0313(3) 0.0383(4) 0.1627(9) 0.0491(4) -0.0264(4) -0.0150(3)
F15 0.0241(16) 0.0241(17) 0.0257(17) -0.0012(14) 0.0129(14) -0.0014(14)
F2 0.0260(17) 0.0314(19) 0.0179(16) -0.0015(14) 0.0033(14) 0.0013(14)
F18 0.0152(15) 0.0269(18) 0.0338(19) 0.0020(15) 0.0052(14) 0.0025(13)
F10 0.0168(16) 0.0345(19) 0.0258(18) -0.0070(15) 0.0050(14) -0.0036(14)
F6 0.0151(15) 0.0287(18) 0.0295(18) -0.0092(14) 0.0067(13) -0.0020(13)
F17 0.0221(16) 0.040(2) 0.0210(17) 0.0068(15) 0.0044(14) 0.0017(15)
F9 0.0161(16) 0.044(2) 0.0344(19) -0.0027(17) 0.0109(14) 0.0043(15)
F1 0.0222(16) 0.0213(17) 0.0233(17) -0.0009(13) 0.0057(14) -0.0028(13)
F20 0.0214(16) 0.0319(18) 0.0208(17) 0.0031(14) 0.0109(13) 0.0014(14)
F4 0.0309(18) 0.0201(17) 0.0345(19) 0.0036(14) 0.0146(15) -0.0001(14)
F19 0.0224(16) 0.0328(19) 0.0325(19) -0.0002(15) 0.0179(15) 0.0022(14)
F5 0.0209(16) 0.0245(17) 0.0249(17) -0.0034(14) 0.0076(14) -0.0053(13)
F14 0.0333(19) 0.0219(18) 0.0336(19) -0.0052(15) 0.0104(16) 0.0026(15)
F7 0.0294(18) 0.0273(19) 0.035(2) -0.0129(16) 0.0062(16) -0.0004(15)
F3 0.0310(18) 0.0296(19) 0.0238(18) 0.0068(15) 0.0100(15) 0.0062(15)
F11 0.0259(17) 0.0302(19) 0.0266(18) -0.0027(15) 0.0142(14) -0.0021(14)
F16 0.0215(16) 0.0354(19) 0.0197(17) 0.0026(14) 0.0097(13) 0.0020(14)
F12 0.0238(17) 0.037(2) 0.0317(19) 0.0119(16) 0.0110(15) -0.0046(15)
F8 0.0309(18) 0.035(2) 0.038(2) -0.0076(16) 0.0156(16) 0.0102(16)
F13 0.0343(19) 0.0193(18) 0.039(2) 0.0046(15) 0.0072(16) -0.0042(15)
C36 0.013(3) 0.026(3) 0.017(3) 0.003(2) 0.003(2) -0.001(2)
C30 0.021(3) 0.022(3) 0.016(3) 0.002(2) 0.005(2) -0.001(2)
C20 0.018(3) 0.019(3) 0.024(3) -0.003(2) 0.013(2) 0.001(2)
C32 0.017(3) 0.025(3) 0.018(3) -0.001(2) 0.004(2) -0.001(2)
C42 0.022(3) 0.018(3) 0.012(3) 0.001(2) 0.006(2) -0.002(2)
C41 0.017(3) 0.020(3) 0.024(3) 0.000(2) 0.012(2) -0.004(2)
C13 0.028(3) 0.022(3) 0.025(3) 0.001(3) 0.004(3) 0.000(3)
C21 0.019(3) 0.025(3) 0.017(3) -0.004(2) 0.006(2) 0.002(2)
C26 0.017(3) 0.027(3) 0.021(3) 0.002(2) 0.011(2) -0.001(2)
C25 0.018(3) 0.020(3) 0.018(3) 0.004(2) 0.007(2) -0.003(2)
C27 0.025(3) 0.021(3) 0.017(3) -0.004(2) 0.007(2) -0.003(2)
C38 0.020(3) 0.019(3) 0.026(3) -0.004(2) 0.012(2) -0.005(2)
C33 0.017(3) 0.029(3) 0.017(3) 0.006(2) 0.004(2) -0.004(2)
C35 0.018(3) 0.022(3) 0.018(3) -0.003(2) 0.003(2) 0.001(2)
C31 0.012(2) 0.024(3) 0.015(3) 0.001(2) 0.002(2) 0.001(2)
C37 0.019(3) 0.015(3) 0.021(3) -0.002(2) 0.008(2) -0.002(2)
C29 0.016(3) 0.031(3) 0.022(3) 0.005(3) 0.006(2) 0.004(2)
C24 0.017(3) 0.022(3) 0.024(3) -0.003(2) 0.007(2) 0.001(2)
C4 0.028(3) 0.033(4) 0.019(3) 0.005(3) 0.008(3) -0.002(3)
C14 0.025(3) 0.022(3) 0.039(4) -0.007(3) 0.014(3) -0.002(3)
C22 0.020(3) 0.025(3) 0.022(3) 0.005(2) 0.011(2) 0.008(2)
C2 0.028(3) 0.026(3) 0.027(3) -0.003(3) 0.009(3) 0.000(3)
C23 0.021(3) 0.014(3) 0.033(3) 0.002(2) 0.016(3) 0.000(2)
C40 0.012(3) 0.019(3) 0.030(3) 0.001(2) 0.006(2) -0.001(2)
C19 0.016(3) 0.021(3) 0.023(3) 0.000(2) 0.009(2) 0.003(2)
C3 0.027(3) 0.036(4) 0.024(3) -0.001(3) 0.007(3) 0.000(3)
C17 0.024(3) 0.024(3) 0.029(3) -0.003(3) 0.007(3) 0.000(3)
C28 0.026(3) 0.025(3) 0.022(3) 0.003(2) 0.014(2) 0.007(2)
C5 0.031(3) 0.025(3) 0.028(3) -0.001(3) 0.011(3) 0.002(3)
C39 0.022(3) 0.019(3) 0.020(3) 0.003(2) 0.001(2) -0.001(2)
C34 0.016(3) 0.020(3) 0.027(3) 0.003(2) 0.000(2) -0.002(2)
C1 0.027(3) 0.029(3) 0.024(3) 0.007(3) 0.008(3) -0.003(3)
C16 0.044(4) 0.020(3) 0.022(3) 0.001(3) 0.006(3) -0.005(3)
C12 0.041(4) 0.037(4) 0.041(4) 0.018(3) 0.021(3) 0.014(3)
C9 0.086(6) 0.039(4) 0.049(5) 0.015(4) 0.048(5) 0.027(4)
C18 0.030(3) 0.027(3) 0.015(3) -0.003(2) 0.014(2) -0.001(3)
C10 0.029(4) 0.035(4) 0.070(6) 0.011(4) 0.020(4) 0.007(3)
C7 0.033(4) 0.028(4) 0.056(5) 0.015(3) 0.004(4) -0.005(3)
C6 0.027(3) 0.033(3) 0.018(3) -0.001(3) 0.006(3) -0.004(3)
C11 0.036(4) 0.031(4) 0.039(4) 0.000(3) 0.004(3) 0.004(3)
C15 0.049(4) 0.027(3) 0.030(4) -0.005(3) 0.025(3) -0.005(3)
C8 0.079(6) 0.024(4) 0.039(5) -0.001(3) -0.003(4) 0.000(4)
B1 0.016(3) 0.024(3) 0.019(3) -0.003(3) 0.006(3) -0.002(3)

loop_
_atom_type_symbol
_atom_type_description
_atom_type_scat_dispersion_real
_atom_type_scat_dispersion_imag
_atom_type_scat_source
C C 0.0033 0.0016 'International Tables Vol C Tables 4.2.6.8 and 6.1.1.4'
H H 0.0000 0.0000 'International Tables Vol C Tables 4.2.6.8 and 6.1.1.4'
Ag Ag -0.8971 1.1015 'International Tables Vol C Tables 4.2.6.8 and 6.1.1.4'
B B 0.0013 0.0007 'International Tables Vol C Tables 4.2.6.8 and 6.1.1.4'
F F 0.0171 0.0103 'International Tables Vol C Tables 4.2.6.8 and 6.1.1.4'

loop_
_geom_angle_atom_site_label_1
_geom_angle_atom_site_label_2
_geom_angle_atom_site_label_3
_geom_angle
C1 Ag1 C7 119.7(2)
C1 Ag1 C13 122.4(2)
C7 Ag1 C13 117.9(2)
C1 Ag1 C14 116.4(2)
C7 Ag1 C14 114.7(2)
C13 Ag1 C14 31.7(2)
C1 Ag1 C2 31.60(19)
C7 Ag1 C2 116.6(2)
C13 Ag1 C2 115.0(2)
C14 Ag1 C2 128.68(19)
C1 Ag1 C8 115.6(2)
C7 Ag1 C8 30.7(3)
C13 Ag1 C8 113.9(2)
C14 Ag1 C8 95.3(2)
C2 Ag1 C8 131.1(2)
C1 Ag1 C12 143.4(2)
C7 Ag1 C12 29.4(2)
C13 Ag1 C12 91.5(2)
C14 Ag1 C12 99.6(2)
C2 Ag1 C12 125.0(2)
C8 Ag1 C12 51.0(2)
C1 Ag1 C18 96.16(19)
C7 Ag1 C18 141.0(2)
C13 Ag1 C18 29.65(18)
C14 Ag1 C18 52.35(18)
C2 Ag1 C18 85.43(18)
C8 Ag1 C18 143.5(2)
C12 Ag1 C18 111.7(2)
C1 Ag1 C6 29.48(19)
C7 Ag1 C6 92.8(2)
C13 Ag1 C6 147.31(19)
C14 Ag1 C6 126.80(19)
C2 Ag1 C6 52.15(18)
C8 Ag1 C6 86.4(2)
C12 Ag1 C6 120.8(2)
C18 Ag1 C6 125.05(17)
F15 C36 C35 115.4(5)
F15 C36 C31 119.5(5)
C35 C36 C31 125.0(5)
F10 C30 C29 116.0(5)
F10 C30 C25 119.2(5)
C29 C30 C25 124.8(5)
F1 C20 C21 115.4(5)
F1 C20 C19 120.8(5)
C21 C20 C19 123.8(5)
F11 C32 C33 115.0(5)
F11 C32 C31 121.3(5)
C33 C32 C31 123.7(5)
F20 C42 C41 115.2(4)
F20 C42 C37 120.5(5)
C41 C42 C37 124.3(5)
F19 C41 C40 119.5(5)
F19 C41 C42 120.3(5)
C40 C41 C42 120.2(5)
C18 C13 C14 119.7(6)
C18 C13 Ag1 92.2(4)
C14 C13 Ag1 83.9(4)
C18 C13 C16 59.7(3)
C14 C13 C16 60.1(4)
Ag1 C13 C16 87.4(2)
F2 C21 C22 119.4(5)
F2 C21 C20 120.7(5)
C22 C21 C20 119.9(5)
F6 C26 C27 114.9(5)
F6 C26 C25 121.2(5)
C27 C26 C25 123.8(5)
C26 C25 C30 113.4(5)
C26 C25 B1 126.0(5)
C30 C25 B1 119.8(5)
F7 C27 C26 120.5(5)
F7 C27 C28 119.0(5)
C26 C27 C28 120.4(5)
F16 C38 C39 115.7(5)
F16 C38 C37 118.9(5)
C39 C38 C37 125.3(5)
F12 C33 C34 119.5(5)
F12 C33 C32 120.7(5)
C34 C33 C32 119.9(5)
F14 C35 C36 120.8(5)
F14 C35 C34 120.0(5)
C36 C35 C34 119.1(5)
C32 C31 C36 113.3(5)
C32 C31 B1 127.1(5)
C36 C31 B1 118.7(5)
C38 C37 C42 112.6(5)
C38 C37 B1 120.2(5)
C42 C37 B1 126.1(5)
F9 C29 C30 121.5(5)
F9 C29 C28 119.1(5)
C30 C29 C28 119.4(5)
F5 C24 C23 116.3(5)
F5 C24 C19 119.1(5)
C23 C24 C19 124.6(5)
C3 C4 C5 120.2(6)
C3 C4 C1 60.4(4)
C5 C4 C1 59.9(4)
C15 C14 C13 119.1(6)
C15 C14 Ag1 102.1(4)
C13 C14 Ag1 64.4(3)
F3 C22 C21 120.7(5)
F3 C22 C23 120.6(5)
C21 C22 C23 118.7(5)
C3 C2 C1 120.0(6)
C3 C2 Ag1 103.4(4)
C1 C2 Ag1 63.6(3)
F4 C23 C24 121.1(5)
F4 C23 C22 119.4(5)
C24 C23 C22 119.5(5)
F18 C40 C41 121.1(5)
F18 C40 C39 120.5(5)
C41 C40 C39 118.4(5)
C24 C19 C20 113.4(5)
C24 C19 B1 119.5(5)
C20 C19 B1 126.5(5)
C4 C3 C2 120.0(6)
C16 C17 C18 119.9(6)
F8 C28 C27 120.8(5)
F8 C28 C29 121.0(5)
C27 C28 C29 118.2(5)
C6 C5 C4 120.8(6)
F17 C39 C38 121.1(5)
F17 C39 C40 119.7(5)
C38 C39 C40 119.2(5)
F13 C34 C35 121.1(5)
F13 C34 C33 119.9(5)
C35 C34 C33 118.9(5)
C6 C1 C2 119.9(6)
C6 C1 Ag1 93.1(4)
C2 C1 Ag1 84.8(4)
C6 C1 C4 60.3(4)
C2 C1 C4 59.6(4)
Ag1 C1 C4 88.5(2)
C17 C16 C15 120.0(6)
C17 C16 C13 60.5(4)
C15 C16 C13 59.6(4)
C11 C12 C7 121.1(7)
C11 C12 Ag1 106.0(4)
C7 C12 Ag1 59.0(4)
C10 C9 C8 119.0(7)
C17 C18 C13 119.9(6)
C17 C18 Ag1 102.4(4)
C13 C18 Ag1 58.2(3)
C11 C10 C9 121.0(7)
C11 C10 C7 59.8(4)
C9 C10 C7 61.2(5)
C12 C7 C8 118.8(7)
C12 C7 Ag1 91.7(4)
C8 C7 Ag1 88.2(4)
C12 C7 C10 58.8(4)
C8 C7 C10 60.0(5)
Ag1 C7 C10 91.2(3)
C5 C6 C1 119.0(6)
C5 C6 Ag1 102.6(4)
C1 C6 Ag1 57.4(3)
C10 C11 C12 120.3(7)
C14 C15 C16 121.2(6)
C7 C8 C9 119.9(7)
C7 C8 Ag1 61.1(4)
C9 C8 Ag1 105.7(5)
C19 B1 C25 101.4(4)
C19 B1 C31 113.9(4)
C25 B1 C31 115.4(4)
C19 B1 C37 115.1(4)
C25 B1 C37 112.9(4)
C31 B1 C37 98.8(4)

loop_
_geom_bond_atom_site_label_1
_geom_bond_atom_site_label_2
_geom_bond_distance
Ag1 C1 2.391(6)
Ag1 C7 2.398(7)
Ag1 C13 2.400(6)
Ag1 C14 2.646(6)
Ag1 C2 2.660(6)
Ag1 C8 2.737(8)
Ag1 C12 2.798(6)
Ag1 C18 2.822(6)
Ag1 C6 2.834(6)
F15 C36 1.361(6)
F2 C21 1.347(6)
F18 C40 1.340(6)
F10 C30 1.353(6)
F6 C26 1.356(6)
F17 C39 1.341(6)
F9 C29 1.344(6)
F1 C20 1.351(6)
F20 C42 1.353(6)
F4 C23 1.346(6)
F19 C41 1.346(6)
F5 C24 1.356(6)
F14 C35 1.347(6)
F7 C27 1.350(6)
F3 C22 1.339(6)
F11 C32 1.349(6)
F16 C38 1.365(6)
F12 C33 1.339(6)
F8 C28 1.334(6)
F13 C34 1.341(6)
C36 C35 1.372(8)
C36 C31 1.393(8)
C30 C29 1.379(8)
C30 C25 1.389(7)
C20 C21 1.385(8)
C20 C19 1.395(7)
C32 C33 1.386(8)
C32 C31 1.389(8)
C42 C41 1.381(7)
C42 C37 1.393(7)
C41 C40 1.370(8)
C13 C18 1.397(8)
C13 C14 1.398(9)
C13 C16 2.765(9)
C21 C22 1.372(8)
C26 C27 1.377(8)
C26 C25 1.388(7)
C25 B1 1.654(8)
C27 C28 1.380(8)
C38 C39 1.376(7)
C38 C37 1.388(8)
C33 C34 1.379(8)
C35 C34 1.377(8)
C31 B1 1.659(8)
C37 B1 1.665(8)
C29 C28 1.382(8)
C24 C23 1.374(8)
C24 C19 1.389(8)
C4 C3 1.377(9)
C4 C5 1.385(8)
C4 C1 2.770(9)
C14 C15 1.368(9)
C22 C23 1.383(8)
C2 C3 1.380(9)
C2 C1 1.399(8)
C40 C39 1.386(8)
C19 B1 1.649(8)
C17 C16 1.375(9)
C17 C18 1.381(8)
C5 C6 1.384(9)
C1 C6 1.396(9)
C16 C15 1.382(9)
C12 C11 1.370(10)
C12 C7 1.374(10)
C9 C10 1.376(11)
C9 C8 1.403(12)
C10 C11 1.358(10)
C10 C7 2.765(10)
C7 C8 1.398(12)
